data_1519615
loop_
_publ_author_name
'Jiang, Kan'
'Chen, Lu-Lin'
'Wang, Shu-Fang'
'Wang, Yi'
'Li, Ya'
'Gao, Kun'

_publ_section_title
;
 Anti-inflammatory Terpenoids from the Leaves and Twigs of Dysoxylum
 gotadhora.
;
_journal_issue 5
_journal_name_full 'Journal of natural products'
_journal_page_first 1037
_journal_page_last 1044
_journal_paper_doi 10.1021/np5010196
_journal_volume 78
_journal_year 2015
_chemical_absolute_configuration unk
_chemical_formula_moiety 'C20 H30 O2, 0.5(C2 H3 N)'
_chemical_formula_sum 'C21 H31.5 N0.5 O2'
_chemical_formula_weight 322.97
_chemical_name_systematic
;
 ? 
;
_space_group_crystal_system orthorhombic
_space_group_IT_number 19
_space_group_name_Hall 'P 2ac 2ab'
_space_group_name_H-M_alt 'P 21 21 21'
_symmetry_space_group_name_Hall 'P 2ac 2ab'
_symmetry_space_group_name_H-M 'P 21 21 21'
_atom_sites_solution_hydrogens geom
_atom_sites_solution_primary direct
_atom_sites_solution_secondary difmap
_audit_creation_date 2014-12-15
_audit_creation_method
;
Olex2 1.2
(compiled 2014.11.28 svn.r3106 for OlexSys, GUI svn.r4959)
;
_cell_angle_alpha 90.00
_cell_angle_beta 90.00
_cell_angle_gamma 90.00
_cell_formula_units_Z 8
_cell_length_a 6.3147(2)
_cell_length_b 23.2682(9)
_cell_length_c 25.4495(11)
_cell_measurement_reflns_used 3653
_cell_measurement_temperature 290.92(10)
_cell_measurement_theta_max 69.3170
_cell_measurement_theta_min 5.5490
_cell_volume 3739.3(2)
_computing_cell_refinement
;
CrysAlisPro, Agilent Technologies,
Version 1.171.36.32 (release 02-08-2013 CrysAlis171 .NET)
(compiled Aug  2 2013,16:46:58)
;
_computing_data_collection
;
CrysAlisPro, Agilent Technologies,
Version 1.171.36.32 (release 02-08-2013 CrysAlis171 .NET)
(compiled Aug  2 2013,16:46:58)
;
_computing_data_reduction
;
CrysAlisPro, Agilent Technologies,
Version 1.171.36.32 (release 02-08-2013 CrysAlis171 .NET)
(compiled Aug  2 2013,16:46:58)
;
_computing_molecular_graphics 'Olex2 (Dolomanov et al., 2009)'
_computing_publication_material 'Olex2 (Dolomanov et al., 2009)'
_computing_structure_refinement 'ShelXL (Sheldrick, 2008)'
_computing_structure_solution 'ShelXS (Sheldrick, 2008)'
_diffrn_ambient_temperature 290.92(10)
_diffrn_detector_area_resol_mean 16.0733
_diffrn_measured_fraction_theta_full 0.992
_diffrn_measured_fraction_theta_max 0.992
_diffrn_measurement_details
;
  1 omega   -9.00   81.00   1.0000    6.0000
omega____ theta____ kappa____ phi______ frames
    -       54.0000  -78.0000 -160.0000 90

  2 omega   50.00  131.00   1.0000   12.0000
omega____ theta____ kappa____ phi______ frames
    -      108.0000  -62.0000   67.0000 81

  3 omega  116.00  142.00   1.0000   12.0000
omega____ theta____ kappa____ phi______ frames
    -      108.0000  -82.0000  -46.0000 26

  4 omega   37.00  130.00   1.0000   12.0000
omega____ theta____ kappa____ phi______ frames
    -      108.0000  -78.0000 -160.0000 93

  5 omega   66.00   93.00   1.0000   12.0000
omega____ theta____ kappa____ phi______ frames
    -      108.0000  -82.0000  -46.0000 27

  6 omega  -22.00    3.00   1.0000    4.0000
omega____ theta____ kappa____ phi______ frames
    -        0.0000  -82.0000  -46.0000 25

  7 omega  -54.00   20.00   1.0000    4.0000
omega____ theta____ kappa____ phi______ frames
    -        0.0000  -57.0000  120.0000 74

  8 omega    8.00   33.00   1.0000    6.0000
omega____ theta____ kappa____ phi______ frames
    -       54.0000  -62.0000   67.0000 25

  9 omega   50.00  123.00   1.0000    6.0000
omega____ theta____ kappa____ phi______ frames
    -       54.0000   57.0000   60.0000 73

 10 omega   40.00  105.00   1.0000    6.0000
omega____ theta____ kappa____ phi______ frames
    -       54.0000   57.0000  -60.0000 65

 11 omega   85.00  173.00   1.0000   12.0000
omega____ theta____ kappa____ phi______ frames
    -      108.0000   63.0000 -120.0000 88

 12 omega  150.00  176.00   1.0000   12.0000
omega____ theta____ kappa____ phi______ frames
    -      108.0000   38.0000   30.0000 26

 13 omega   93.00  119.00   1.0000   12.0000
omega____ theta____ kappa____ phi______ frames
    -      108.0000   38.0000   30.0000 26

 14 omega   86.00  114.00   1.0000   12.0000
omega____ theta____ kappa____ phi______ frames
    -      108.0000 -111.0000  -60.0000 28

 15 omega   37.00   68.00   1.0000   12.0000
omega____ theta____ kappa____ phi______ frames
    -      108.0000 -111.0000  -60.0000 31

 16 omega   42.00   67.00   1.0000   12.0000
omega____ theta____ kappa____ phi______ frames
    -      108.0000  -38.0000 -180.0000 25

 17 omega  123.00  177.00   1.0000   12.0000
omega____ theta____ kappa____ phi______ frames
    -      108.0000   38.0000  -90.0000 54
;
_diffrn_measurement_device_type 'SuperNova, Dual, Cu at zero, Eos'
_diffrn_measurement_method '\w scans'
_diffrn_orient_matrix_UB_11 -0.0269127000
_diffrn_orient_matrix_UB_12 0.0343669000
_diffrn_orient_matrix_UB_13 -0.0513057000
_diffrn_orient_matrix_UB_21 -0.2039142000
_diffrn_orient_matrix_UB_22 -0.0337450000
_diffrn_orient_matrix_UB_23 -0.0123316000
_diffrn_orient_matrix_UB_31 -0.1312463000
_diffrn_orient_matrix_UB_32 0.0454053000
_diffrn_orient_matrix_UB_33 0.0296840000
_diffrn_radiation_monochromator mirror
_diffrn_radiation_type CuK\a
_diffrn_radiation_wavelength 1.54184
_diffrn_reflns_av_R_equivalents 0.0289
_diffrn_reflns_av_unetI/netI 0.0423
_diffrn_reflns_limit_h_max 6
_diffrn_reflns_limit_h_min -7
_diffrn_reflns_limit_k_max 28
_diffrn_reflns_limit_k_min -22
_diffrn_reflns_limit_l_max 30
_diffrn_reflns_limit_l_min -29
_diffrn_reflns_number 13994
_diffrn_reflns_theta_full 69.70
_diffrn_reflns_theta_max 69.70
_diffrn_reflns_theta_min 3.47
_diffrn_source 'SuperNova (Cu) X-ray Source'
_exptl_absorpt_coefficient_mu 0.557
_exptl_absorpt_correction_T_max 1.00000
_exptl_absorpt_correction_T_min 0.66000
_exptl_absorpt_correction_type multi-scan
_exptl_absorpt_process_details
;
CrysAlisPro, Agilent Technologies,
Version 1.171.36.32 (release 02-08-2013 CrysAlis171 .NET)
(compiled Aug  2 2013,16:46:58)
Empirical absorption correction using spherical harmonics,
 implemented in SCALE3 ABSPACK scaling algorithm.
;
_exptl_crystal_colour 'clear light colourless'
_exptl_crystal_density_diffrn 1.147
_exptl_crystal_density_method 'not measured'
_exptl_crystal_description block
_exptl_crystal_F_000 1416
_exptl_crystal_size_max 0.25
_exptl_crystal_size_mid 0.24
_exptl_crystal_size_min 0.15
_refine_diff_density_max 0.171
_refine_diff_density_min -0.173
_refine_diff_density_rms 0.034
_refine_ls_abs_structure_details 'Flack H D (1983), Acta Cryst. A39, 876-881'
_refine_ls_abs_structure_Flack 0.0(2)
_refine_ls_extinction_method none
_refine_ls_goodness_of_fit_ref 1.054
_refine_ls_hydrogen_treatment mixed
_refine_ls_matrix_type full
_refine_ls_number_parameters 451
_refine_ls_number_reflns 6951
_refine_ls_number_restraints 0
_refine_ls_restrained_S_all 1.054
_refine_ls_R_factor_all 0.0641
_refine_ls_R_factor_gt 0.0478
_refine_ls_shift/su_max 0.000
_refine_ls_shift/su_mean 0.000
_refine_ls_structure_factor_coef Fsqd
_refine_ls_weighting_details 'calc w=1/[\s^2^(Fo^2^)+(0.0582P)^2^+0.0608P] where P=(Fo^2^+2Fc^2^)/3'
_refine_ls_weighting_scheme calc
_refine_ls_wR_factor_gt 0.1146
_refine_ls_wR_factor_ref 0.1259
_reflns_number_gt 5562
_reflns_number_total 6951
_reflns_threshold_expression >2sigma(I)
_cod_data_source_file np5010196_si_002.cif
_cod_data_source_block jiangkan1215
_cod_depositor_comments 'Adding full bibliography for 1519613--1519615.cif.'
_cod_original_formula_sum 'C21 H31.50 N0.50 O2'
_cod_database_code 1519615
_reflns_odcompleteness_completeness 99.92
_reflns_odcompleteness_iscentric 1
_reflns_odcompleteness_theta 66.97
_olex2_refinement_description
;
1. Fixed Uiso
 At 1.2 times of:
  All C(H) groups, All C(H,H) groups
 At 1.5 times of:
  All C(H,H,H) groups, All O(H) groups
2.a Ternary CH refined with riding coordinates:
 C5(H5), C9(H9), C12(H12), C5'(HB), C9'(HL), C12'(HW)
2.b Secondary CH2 refined with riding coordinates:
 C1(H1A,H1B), C2(H2A,H2B), C3(H3A,H3B), C6(H6A,H6B), C11(H11A,H11B), C1'(HI,
 HJ), C2'(HO,HP), C3'(HM,HN), C6'(HD,HE), C11'(H,HA)
2.c Aromatic/amide H refined with riding coordinates:
 C14(H14), C15(H15), C14'(HK), C15'(H0AA)
2.d Idealised Me refined as rotating group:
 C17(H17A,H17B,H17C), C18(H18A,H18B,H18C), C19(H19A,H19B,H19C), C20(H20A,H20B,
 H20C), C17'(HQ,HR,HS), C18'(HX,HY,HZ), C19'(HT,HU,HV), C20'(HF,HG,HH),
 C22(H1AA,H2AA,H3AA)
2.e Idealised tetrahedral OH refined as rotating group:
 O2(H2), O2'(HC)
;
_olex2_submission_special_instructions 'No special instructions were received'

loop_
_space_group_symop_id
_space_group_symop_operation_xyz
1 'x, y, z'
2 '-x+1/2, -y, z+1/2'
3 'x+1/2, -y+1/2, -z'
4 '-x, y+1/2, -z+1/2'

loop_
_atom_site_label
_atom_site_type_symbol
_atom_site_fract_x
_atom_site_fract_y
_atom_site_fract_z
_atom_site_U_iso_or_equiv
_atom_site_adp_type
_atom_site_occupancy
_atom_site_calc_flag
_atom_site_refinement_flags_posn
O1 O 0.5856(3) 0.90556(7) 0.20818(8) 0.0532(4) Uani 1 d .
O2 O 0.2403(3) 1.14137(9) 0.11387(8) 0.0651(5) Uani 1 d .
H2 H 0.3456 1.1598 0.1054 0.098 Uiso 1 calc GR
C1 C 0.4566(4) 1.11628(10) 0.31265(10) 0.0489(6) Uani 1 d .
H1A H 0.4899 1.1516 0.2942 0.059 Uiso 1 calc R
H1B H 0.3038 1.1121 0.3127 0.059 Uiso 1 calc R
C2 C 0.5327(5) 1.12145(11) 0.36893(11) 0.0593(7) Uani 1 d .
H2A H 0.6827 1.1304 0.3692 0.071 Uiso 1 calc R
H2B H 0.4583 1.1527 0.3861 0.071 Uiso 1 calc R
C3 C 0.4951(5) 1.06625(12) 0.39899(11) 0.0598(7) Uani 1 d .
H3A H 0.3438 1.0593 0.4011 0.072 Uiso 1 calc R
H3B H 0.5480 1.0708 0.4345 0.072 Uiso 1 calc R
C4 C 0.6023(4) 1.01368(11) 0.37377(10) 0.0518(6) Uani 1 d .
C5 C 0.5304(3) 1.01007(9) 0.31576(9) 0.0414(5) Uani 1 d .
H5 H 0.3775 1.0029 0.3174 0.050 Uiso 1 calc R
C6 C 0.6225(4) 0.95774(9) 0.28708(9) 0.0459(5) Uani 1 d .
H6A H 0.7755 0.9590 0.2904 0.055 Uiso 1 calc R
H6B H 0.5741 0.9234 0.3050 0.055 Uiso 1 calc R
C7 C 0.5694(3) 0.95206(9) 0.23020(10) 0.0421(5) Uani 1 d .
C8 C 0.5024(3) 1.00426(9) 0.20057(9) 0.0399(5) Uani 1 d .
C9 C 0.4228(3) 1.05559(9) 0.23156(9) 0.0396(5) Uani 1 d .
H9 H 0.2793 1.0457 0.2432 0.048 Uiso 1 calc R
C10 C 0.5541(3) 1.06550(8) 0.28227(9) 0.0397(5) Uani 1 d .
C11 C 0.3997(4) 1.10846(10) 0.19616(10) 0.0498(6) Uani 1 d .
H11A H 0.3105 1.1367 0.2134 0.060 Uiso 1 calc R
H11B H 0.5377 1.1257 0.1905 0.060 Uiso 1 calc R
C12 C 0.3032(4) 1.09227(11) 0.14373(10) 0.0502(6) Uani 1 d .
H12 H 0.1734 1.0709 0.1516 0.060 Uiso 1 calc R
C13 C 0.4461(4) 1.05131(11) 0.11199(10) 0.0506(6) Uani 1 d .
C14 C 0.5136(3) 1.00351(10) 0.14856(10) 0.0475(5) Uani 1 d .
H14 H 0.5682 0.9704 0.1331 0.057 Uiso 1 calc R
C15 C 0.3180(6) 1.02447(14) 0.06816(12) 0.0756(9) Uani 1 d .
H15 H 0.1846 1.0115 0.0782 0.091 Uiso 1 calc R
C16 C 0.3615(13) 1.0168(3) 0.02070(18) 0.139(2) Uani 1 d .
H16A H 0.261(7) 0.9901(18) -0.0013(16) 0.111(14) Uiso 1 d .
H16B H 0.518(13) 1.028(3) 0.003(3) 0.25(4) Uiso 1 d .
C17 C 0.6445(5) 1.08190(14) 0.09103(14) 0.0763(9) Uani 1 d .
H17A H 0.7270 1.0959 0.1200 0.114 Uiso 1 calc GR
H17B H 0.6029 1.1135 0.0691 0.114 Uiso 1 calc GR
H17C H 0.7277 1.0553 0.0709 0.114 Uiso 1 calc GR
C18 C 0.8447(5) 1.01718(14) 0.38176(13) 0.0705(8) Uani 1 d .
H18A H 0.8953 1.0537 0.3694 0.106 Uiso 1 calc GR
H18B H 0.9122 0.9869 0.3624 0.106 Uiso 1 calc GR
H18C H 0.8770 1.0131 0.4184 0.106 Uiso 1 calc GR
C19 C 0.5240(6) 0.96031(13) 0.40352(12) 0.0729(9) Uani 1 d .
H19A H 0.5522 0.9648 0.4404 0.109 Uiso 1 calc GR
H19B H 0.5963 0.9269 0.3906 0.109 Uiso 1 calc GR
H19C H 0.3743 0.9559 0.3982 0.109 Uiso 1 calc GR
C20 C 0.7862(4) 1.07879(11) 0.26708(11) 0.0515(6) Uani 1 d .
H20A H 0.7888 1.1086 0.2410 0.077 Uiso 1 calc GR
H20B H 0.8513 1.0448 0.2531 0.077 Uiso 1 calc GR
H20C H 0.8625 1.0912 0.2977 0.077 Uiso 1 calc GR
O1' O 0.0819(3) 0.94618(6) 0.23316(7) 0.0484(4) Uani 1 d .
O2' O 0.0980(3) 0.69631(8) 0.33792(9) 0.0674(5) Uani 1 d .
HC H -0.0015 0.6858 0.3562 0.101 Uiso 1 calc GR
C1' C -0.0417(4) 0.73017(10) 0.13772(10) 0.0508(6) Uani 1 d .
HI H 0.0321 0.6973 0.1523 0.061 Uiso 1 calc R
HJ H -0.1886 0.7278 0.1486 0.061 Uiso 1 calc R
C2' C -0.0314(5) 0.72712(12) 0.07839(11) 0.0646(7) Uani 1 d .
HO H -0.0964 0.6917 0.0664 0.077 Uiso 1 calc R
HP H 0.1154 0.7271 0.0672 0.077 Uiso 1 calc R
C3' C -0.1455(5) 0.77809(13) 0.05425(11) 0.0673(8) Uani 1 d .
HM H -0.2940 0.7763 0.0639 0.081 Uiso 1 calc R
HN H -0.1368 0.7752 0.0163 0.081 Uiso 1 calc R
C4' C -0.0558(4) 0.83650(12) 0.07143(10) 0.0533(6) Uani 1 d .
C5' C -0.0447(3) 0.83812(9) 0.13259(9) 0.0413(5) Uani 1 d .
HB H -0.1926 0.8384 0.1442 0.050 Uiso 1 calc R
C6' C 0.0499(4) 0.89393(9) 0.15390(9) 0.0454(5) Uani 1 d .
HD H 0.1910 0.8983 0.1394 0.054 Uiso 1 calc R
HE H -0.0348 0.9257 0.1410 0.054 Uiso 1 calc R
C7' C 0.0652(3) 0.89904(9) 0.21226(10) 0.0401(5) Uani 1 d .
C8' C 0.0717(3) 0.84526(9) 0.24414(8) 0.0376(4) Uani 1 d .
C9' C -0.0073(3) 0.79007(9) 0.21913(9) 0.0392(5) Uani 1 d .
HL H -0.1623 0.7917 0.2201 0.047 Uiso 1 calc R
C10' C 0.0563(3) 0.78562(9) 0.16036(9) 0.0397(5) Uani 1 d .
C11' C 0.0578(4) 0.73780(10) 0.25216(10) 0.0514(6) Uani 1 d .
H H -0.0308 0.7054 0.2425 0.062 Uiso 1 calc R
HA H 0.2030 0.7278 0.2438 0.062 Uiso 1 calc R
C12' C 0.0403(4) 0.74730(10) 0.31029(10) 0.0497(6) Uani 1 d .
HW H -0.1074 0.7564 0.3187 0.060 Uiso 1 calc R
C13' C 0.1808(4) 0.79754(11) 0.32888(10) 0.0499(5) Uani 1 d .
C14' C 0.1493(3) 0.84777(10) 0.29265(9) 0.0443(5) Uani 1 d .
HK H 0.1874 0.8838 0.3053 0.053 Uiso 1 calc R
C15' C 0.1245(5) 0.81131(14) 0.38491(12) 0.0702(8) Uani 1 d .
H0AA H 0.1644 0.7838 0.4095 0.084 Uiso 1 calc R
C16' C 0.0309(8) 0.8549(2) 0.40352(17) 0.0978(13) Uani 1 d .
H4AA H 0.002(5) 0.8524(15) 0.4413(14) 0.083(11) Uiso 1 d .
H5AA H 0.003(9) 0.894(2) 0.381(2) 0.16(2) Uiso 1 d .
C17' C 0.4186(4) 0.78099(13) 0.32697(13) 0.0676(7) Uani 1 d .
HQ H 0.4596 0.7739 0.2912 0.101 Uiso 1 calc GR
HR H 0.4414 0.7469 0.3475 0.101 Uiso 1 calc GR
HS H 0.5020 0.8119 0.3410 0.101 Uiso 1 calc GR
C18' C 0.1545(5) 0.84816(14) 0.04337(11) 0.0669(7) Uani 1 d .
HX H 0.2134 0.8837 0.0559 0.100 Uiso 1 calc GR
HY H 0.1305 0.8508 0.0062 0.100 Uiso 1 calc GR
HZ H 0.2515 0.8173 0.0505 0.100 Uiso 1 calc GR
C19' C -0.2140(5) 0.88316(14) 0.05314(12) 0.0723(9) Uani 1 d .
HT H -0.3395 0.8814 0.0744 0.108 Uiso 1 calc GR
HU H -0.2508 0.8767 0.0170 0.108 Uiso 1 calc GR
HV H -0.1501 0.9204 0.0567 0.108 Uiso 1 calc GR
C20' C 0.3001(3) 0.78366(11) 0.15562(10) 0.0490(5) Uani 1 d .
HF H 0.3394 0.7826 0.1192 0.074 Uiso 1 calc GR
HG H 0.3528 0.7499 0.1730 0.074 Uiso 1 calc GR
HH H 0.3598 0.8173 0.1718 0.074 Uiso 1 calc GR
N1 N 0.5450(5) 0.72365(14) 0.46063(13) 0.0931(9) Uani 1 d .
C21 C 0.5405(5) 0.76774(15) 0.47829(13) 0.0702(8) Uani 1 d .
C22 C 0.5331(6) 0.82484(16) 0.49999(17) 0.0945(12) Uani 1 d .
H1AA H 0.6113 0.8258 0.5323 0.142 Uiso 1 calc GR
H2AA H 0.3885 0.8354 0.5066 0.142 Uiso 1 calc GR
H3AA H 0.5945 0.8515 0.4755 0.142 Uiso 1 calc GR

loop_
_atom_site_aniso_label
_atom_site_aniso_U_11
_atom_site_aniso_U_22
_atom_site_aniso_U_33
_atom_site_aniso_U_23
_atom_site_aniso_U_13
_atom_site_aniso_U_12
O1 0.0520(8) 0.0347(8) 0.0728(12) -0.0127(8) 0.0019(8) 0.0048(7)
O2 0.0759(12) 0.0583(12) 0.0611(12) 0.0072(9) 0.0040(10) 0.0165(9)
C1 0.0563(13) 0.0365(11) 0.0539(14) -0.0070(10) 0.0049(11) 0.0032(10)
C2 0.0679(16) 0.0488(14) 0.0612(16) -0.0154(12) 0.0016(13) 0.0029(12)
C3 0.0719(17) 0.0605(17) 0.0469(15) -0.0079(12) 0.0022(12) 0.0032(13)
C4 0.0584(14) 0.0467(13) 0.0504(14) 0.0018(11) 0.0031(11) 0.0003(11)
C5 0.0397(10) 0.0339(11) 0.0507(13) -0.0020(9) 0.0055(9) -0.0017(8)
C6 0.0513(12) 0.0325(11) 0.0541(14) 0.0021(10) 0.0065(10) 0.0022(9)
C7 0.0330(9) 0.0319(10) 0.0614(14) -0.0052(10) 0.0063(10) -0.0021(8)
C8 0.0372(10) 0.0325(10) 0.0501(13) -0.0051(9) 0.0053(9) -0.0030(8)
C9 0.0391(10) 0.0322(10) 0.0475(12) -0.0046(9) 0.0078(9) 0.0042(9)
C10 0.0417(10) 0.0305(10) 0.0468(12) -0.0041(9) 0.0057(10) -0.0015(8)
C11 0.0632(14) 0.0355(11) 0.0506(14) -0.0033(10) 0.0037(11) 0.0076(10)
C12 0.0514(13) 0.0464(13) 0.0528(14) 0.0037(11) 0.0038(11) 0.0069(11)
C13 0.0567(13) 0.0476(13) 0.0473(14) -0.0035(11) 0.0070(11) 0.0008(11)
C14 0.0448(11) 0.0399(12) 0.0580(15) -0.0098(11) 0.0080(10) -0.0003(9)
C15 0.095(2) 0.070(2) 0.0620(19) -0.0090(15) -0.0126(17) 0.0061(18)
C16 0.181(6) 0.172(6) 0.064(3) -0.029(3) -0.025(3) 0.004(5)
C17 0.0738(18) 0.0697(19) 0.085(2) 0.0095(16) 0.0307(17) 0.0025(16)
C18 0.0677(16) 0.0726(19) 0.0713(19) 0.0007(16) -0.0158(15) 0.0041(15)
C19 0.098(2) 0.0642(18) 0.0565(17) 0.0107(14) 0.0121(16) 0.0015(16)
C20 0.0450(12) 0.0456(13) 0.0639(16) 0.0001(11) 0.0034(11) -0.0097(10)
O1' 0.0493(8) 0.0326(8) 0.0635(10) -0.0075(7) 0.0059(8) -0.0042(7)
O2' 0.0686(12) 0.0563(11) 0.0773(14) 0.0254(10) 0.0060(10) 0.0029(9)
C1' 0.0533(13) 0.0388(12) 0.0603(15) -0.0105(10) 0.0031(11) -0.0044(10)
C2' 0.0736(17) 0.0585(16) 0.0616(17) -0.0242(13) -0.0006(14) -0.0052(14)
C3' 0.0712(17) 0.077(2) 0.0540(16) -0.0161(14) -0.0052(14) -0.0041(15)
C4' 0.0567(14) 0.0519(14) 0.0514(14) -0.0034(11) 0.0033(12) 0.0061(12)
C5' 0.0354(10) 0.0409(11) 0.0475(12) -0.0028(9) 0.0052(9) 0.0003(9)
C6' 0.0487(11) 0.0365(11) 0.0508(14) 0.0033(10) 0.0056(10) 0.0004(10)
C7' 0.0311(9) 0.0324(10) 0.0567(13) -0.0029(9) 0.0070(9) -0.0002(8)
C8' 0.0340(9) 0.0319(10) 0.0470(12) -0.0031(9) 0.0031(9) -0.0004(8)
C9' 0.0360(10) 0.0332(10) 0.0486(12) -0.0016(9) 0.0023(9) -0.0031(8)
C10' 0.0367(10) 0.0328(10) 0.0495(13) -0.0066(9) 0.0037(9) -0.0037(9)
C11' 0.0566(14) 0.0353(11) 0.0624(16) 0.0006(11) 0.0021(12) -0.0051(10)
C12' 0.0458(12) 0.0432(13) 0.0602(15) 0.0112(11) 0.0019(11) 0.0014(10)
C13' 0.0481(12) 0.0522(14) 0.0493(13) 0.0044(11) -0.0023(11) 0.0003(10)
C14' 0.0434(11) 0.0372(11) 0.0524(13) -0.0040(10) 0.0012(10) -0.0022(9)
C15' 0.082(2) 0.0714(19) 0.0570(17) 0.0010(15) -0.0086(15) 0.0077(16)
C16' 0.117(3) 0.100(3) 0.076(3) 0.002(2) 0.024(2) 0.022(3)
C17' 0.0516(13) 0.0683(17) 0.083(2) 0.0158(15) -0.0073(14) 0.0027(13)
C18' 0.0722(17) 0.078(2) 0.0499(15) -0.0021(14) 0.0131(14) 0.0032(16)
C19' 0.0774(19) 0.086(2) 0.0540(16) 0.0052(15) -0.0075(15) 0.0224(17)
C20' 0.0386(11) 0.0457(12) 0.0627(15) -0.0031(11) 0.0079(10) 0.0024(10)
N1 0.093(2) 0.086(2) 0.100(2) -0.0211(19) -0.0166(18) 0.0114(18)
C21 0.0667(17) 0.079(2) 0.0652(18) -0.0076(16) -0.0074(15) 0.0015(15)
C22 0.090(2) 0.083(2) 0.110(3) -0.020(2) 0.007(2) -0.011(2)

loop_
_atom_type_symbol
_atom_type_description
_atom_type_scat_dispersion_real
_atom_type_scat_dispersion_imag
_atom_type_scat_source
C C 0.0181 0.0091 'International Tables Vol C Tables 4.2.6.8 and 6.1.1.4'
H H 0.0000 0.0000 'International Tables Vol C Tables 4.2.6.8 and 6.1.1.4'
N N 0.0311 0.0180 'International Tables Vol C Tables 4.2.6.8 and 6.1.1.4'
O O 0.0492 0.0322 'International Tables Vol C Tables 4.2.6.8 and 6.1.1.4'

loop_
_geom_angle_atom_site_label_1
_geom_angle_atom_site_label_2
_geom_angle_atom_site_label_3
_geom_angle
C12 O2 H2 109.5
H1A C1 H1B 107.6
C2 C1 H1A 108.7
C2 C1 H1B 108.7
C2 C1 C10 114.1(2)
C10 C1 H1A 108.7
C10 C1 H1B 108.7
C1 C2 H2A 109.4
C1 C2 H2B 109.4
H2A C2 H2B 108.0
C3 C2 C1 111.1(2)
C3 C2 H2A 109.4
C3 C2 H2B 109.4
C2 C3 H3A 108.9
C2 C3 H3B 108.9
C2 C3 C4 113.3(2)
H3A C3 H3B 107.7
C4 C3 H3A 108.9
C4 C3 H3B 108.9
C3 C4 C5 108.2(2)
C3 C4 C18 109.8(2)
C18 C4 C5 114.8(2)
C19 C4 C3 107.2(2)
C19 C4 C5 109.4(2)
C19 C4 C18 107.2(3)
C4 C5 H5 105.0
C4 C5 C10 116.77(18)
C6 C5 C4 112.68(19)
C6 C5 H5 105.0
C6 C5 C10 111.18(18)
C10 C5 H5 105.0
C5 C6 H6A 108.2
C5 C6 H6B 108.2
H6A C6 H6B 107.3
C7 C6 C5 116.53(19)
C7 C6 H6A 108.2
C7 C6 H6B 108.2
O1 C7 C6 120.3(2)
O1 C7 C8 120.8(2)
C8 C7 C6 118.84(18)
C7 C8 C9 118.2(2)
C14 C8 C7 118.6(2)
C14 C8 C9 123.2(2)
C8 C9 H9 106.2
C8 C9 C10 111.85(18)
C8 C9 C11 110.98(19)
C10 C9 H9 106.2
C11 C9 H9 106.2
C11 C9 C10 114.88(18)
C1 C10 C5 108.83(18)
C1 C10 C9 108.54(18)
C1 C10 C20 110.53(19)
C9 C10 C5 106.35(17)
C20 C10 C5 113.24(19)
C20 C10 C9 109.18(19)
C9 C11 H11A 109.5
C9 C11 H11B 109.5
H11A C11 H11B 108.0
C12 C11 C9 110.90(19)
C12 C11 H11A 109.5
C12 C11 H11B 109.5
O2 C12 C11 112.4(2)
O2 C12 H12 106.4
O2 C12 C13 112.3(2)
C11 C12 H12 106.4
C11 C12 C13 112.3(2)
C13 C12 H12 106.4
C14 C13 C12 107.3(2)
C14 C13 C15 107.5(2)
C14 C13 C17 109.0(2)
C15 C13 C12 109.2(2)
C15 C13 C17 111.8(3)
C17 C13 C12 111.9(2)
C8 C14 C13 126.2(2)
C8 C14 H14 116.9
C13 C14 H14 116.9
C13 C15 H15 114.6
C16 C15 C13 130.7(5)
C16 C15 H15 114.6
C15 C16 H16A 118(2)
C15 C16 H16B 123(4)
H16A C16 H16B 117(4)
C13 C17 H17A 109.5
C13 C17 H17B 109.5
C13 C17 H17C 109.5
H17A C17 H17B 109.5
H17A C17 H17C 109.5
H17B C17 H17C 109.5
C4 C18 H18A 109.5
C4 C18 H18B 109.5
C4 C18 H18C 109.5
H18A C18 H18B 109.5
H18A C18 H18C 109.5
H18B C18 H18C 109.5
C4 C19 H19A 109.5
C4 C19 H19B 109.5
C4 C19 H19C 109.5
H19A C19 H19B 109.5
H19A C19 H19C 109.5
H19B C19 H19C 109.5
C10 C20 H20A 109.5
C10 C20 H20B 109.5
C10 C20 H20C 109.5
H20A C20 H20B 109.5
H20A C20 H20C 109.5
H20B C20 H20C 109.5
C12' O2' HC 109.5
HI C1' HJ 107.7
C2' C1' HI 108.9
C2' C1' HJ 108.9
C2' C1' C10' 113.2(2)
C10' C1' HI 108.9
C10' C1' HJ 108.9
C1' C2' HO 109.6
C1' C2' HP 109.6
C1' C2' C3' 110.3(2)
HO C2' HP 108.1
C3' C2' HO 109.6
C3' C2' HP 109.6
C2' C3' HM 108.8
C2' C3' HN 108.8
C2' C3' C4' 113.6(2)
HM C3' HN 107.7
C4' C3' HM 108.8
C4' C3' HN 108.8
C3' C4' C5' 108.8(2)
C3' C4' C19' 107.3(2)
C18' C4' C3' 110.1(2)
C18' C4' C5' 115.0(2)
C18' C4' C19' 107.2(2)
C19' C4' C5' 108.2(2)
C4' C5' HB 105.0
C6' C5' C4' 113.09(19)
C6' C5' HB 105.0
C6' C5' C10' 110.31(18)
C10' C5' C4' 117.07(19)
C10' C5' HB 105.0
C5' C6' HD 108.2
C5' C6' HE 108.2
HD C6' HE 107.3
C7' C6' C5' 116.47(18)
C7' C6' HD 108.2
C7' C6' HE 108.2
O1' C7' C6' 120.6(2)
O1' C7' C8' 120.9(2)
C8' C7' C6' 118.42(18)
C7' C8' C9' 118.21(19)
C14' C8' C7' 118.57(19)
C14' C8' C9' 123.2(2)
C8' C9' HL 106.5
C8' C9' C10' 112.07(17)
C8' C9' C11' 110.67(18)
C10' C9' HL 106.5
C11' C9' HL 106.5
C11' C9' C10' 113.94(18)
C1' C10' C5' 108.90(18)
C1' C10' C9' 108.19(18)
C1' C10' C20' 110.24(19)
C5' C10' C9' 106.30(16)
C20' C10' C5' 113.46(19)
C20' C10' C9' 109.56(19)
C9' C11' H 108.8
C9' C11' HA 108.8
H C11' HA 107.7
C12' C11' C9' 113.82(19)
C12' C11' H 108.8
C12' C11' HA 108.8
O2' C12' C11' 110.2(2)
O2' C12' HW 108.4
O2' C12' C13' 109.4(2)
C11' C12' HW 108.4
C11' C12' C13' 111.8(2)
C13' C12' HW 108.4
C12' C13' C17' 111.1(2)
C14' C13' C12' 108.99(19)
C14' C13' C15' 112.6(2)
C14' C13' C17' 107.6(2)
C15' C13' C12' 108.5(2)
C15' C13' C17' 108.1(2)
C8' C14' C13' 125.8(2)
C8' C14' HK 117.1
C13' C14' HK 117.1
C13' C15' H0AA 115.3
C16' C15' C13' 129.5(3)
C16' C15' H0AA 115.3
C15' C16' H4AA 114(2)
C15' C16' H5AA 123(3)
H4AA C16' H5AA 123(3)
C13' C17' HQ 109.5
C13' C17' HR 109.5
C13' C17' HS 109.5
HQ C17' HR 109.5
HQ C17' HS 109.5
HR C17' HS 109.5
C4' C18' HX 109.5
C4' C18' HY 109.5
C4' C18' HZ 109.5
HX C18' HY 109.5
HX C18' HZ 109.5
HY C18' HZ 109.5
C4' C19' HT 109.5
C4' C19' HU 109.5
C4' C19' HV 109.5
HT C19' HU 109.5
HT C19' HV 109.5
HU C19' HV 109.5
C10' C20' HF 109.5
C10' C20' HG 109.5
C10' C20' HH 109.5
HF C20' HG 109.5
HF C20' HH 109.5
HG C20' HH 109.5
N1 C21 C22 178.8(4)
C21 C22 H1AA 109.5
C21 C22 H2AA 109.5
C21 C22 H3AA 109.5
H1AA C22 H2AA 109.5
H1AA C22 H3AA 109.5
H2AA C22 H3AA 109.5

loop_
_geom_bond_atom_site_label_1
_geom_bond_atom_site_label_2
_geom_bond_distance
O1 C7 1.223(3)
O2 H2 0.8200
O2 C12 1.428(3)
C1 H1A 0.9700
C1 H1B 0.9700
C1 C2 1.516(4)
C1 C10 1.540(3)
C2 H2A 0.9700
C2 H2B 0.9700
C2 C3 1.514(4)
C3 H3A 0.9700
C3 H3B 0.9700
C3 C4 1.538(4)
C4 C5 1.547(3)
C4 C18 1.546(4)
C4 C19 1.536(4)
C5 H5 0.9800
C5 C6 1.534(3)
C5 C10 1.553(3)
C6 H6A 0.9700
C6 H6B 0.9700
C6 C7 1.492(3)
C7 C8 1.491(3)
C8 C9 1.517(3)
C8 C14 1.326(3)
C9 H9 0.9800
C9 C10 1.551(3)
C9 C11 1.532(3)
C10 C20 1.547(3)
C11 H11A 0.9700
C11 H11B 0.9700
C11 C12 1.514(3)
C12 H12 0.9800
C12 C13 1.541(3)
C13 C14 1.512(3)
C13 C15 1.513(4)
C13 C17 1.536(4)
C14 H14 0.9300
C15 H15 0.9300
C15 C16 1.251(6)
C16 H16A 1.05(4)
C16 H16B 1.12(8)
C17 H17A 0.9600
C17 H17B 0.9600
C17 H17C 0.9600
C18 H18A 0.9600
C18 H18B 0.9600
C18 H18C 0.9600
C19 H19A 0.9600
C19 H19B 0.9600
C19 H19C 0.9600
C20 H20A 0.9600
C20 H20B 0.9600
C20 H20C 0.9600
O1' C7' 1.224(3)
O2' HC 0.8200
O2' C12' 1.426(3)
C1' HI 0.9700
C1' HJ 0.9700
C1' C2' 1.513(4)
C1' C10' 1.543(3)
C2' HO 0.9700
C2' HP 0.9700
C2' C3' 1.518(4)
C3' HM 0.9700
C3' HN 0.9700
C3' C4' 1.536(4)
C4' C5' 1.558(3)
C4' C18' 1.532(4)
C4' C19' 1.547(4)
C5' HB 0.9800
C5' C6' 1.529(3)
C5' C10' 1.549(3)
C6' HD 0.9700
C6' HE 0.9700
C6' C7' 1.493(3)
C7' C8' 1.492(3)
C8' C9' 1.517(3)
C8' C14' 1.330(3)
C9' HL 0.9800
C9' C10' 1.552(3)
C9' C11' 1.534(3)
C10' C20' 1.545(3)
C11' H 0.9700
C11' HA 0.9700
C11' C12' 1.500(4)
C12' HW 0.9800
C12' C13' 1.542(3)
C13' C14' 1.502(3)
C13' C15' 1.504(4)
C13' C17' 1.551(4)
C14' HK 0.9300
C15' H0AA 0.9300
C15' C16' 1.265(5)
C16' H4AA 0.98(3)
C16' H5AA 1.10(5)
C17' HQ 0.9600
C17' HR 0.9600
C17' HS 0.9600
C18' HX 0.9600
C18' HY 0.9600
C18' HZ 0.9600
C19' HT 0.9600
C19' HU 0.9600
C19' HV 0.9600
C20' HF 0.9600
C20' HG 0.9600
C20' HH 0.9600
N1 C21 1.120(4)
C21 C22 1.440(5)
C22 H1AA 0.9600
C22 H2AA 0.9600
C22 H3AA 0.9600

loop_
_geom_torsion_atom_site_label_1
_geom_torsion_atom_site_label_2
_geom_torsion_atom_site_label_3
_geom_torsion_atom_site_label_4
_geom_torsion
O1 C7 C8 C9 162.2(2)
O1 C7 C8 C14 -17.3(3)
O2 C12 C13 C14 176.3(2)
O2 C12 C13 C15 -67.5(3)
O2 C12 C13 C17 56.8(3)
C1 C2 C3 C4 57.5(3)
C2 C1 C10 C5 50.1(3)
C2 C1 C10 C9 165.4(2)
C2 C1 C10 C20 -74.9(3)
C2 C3 C4 C5 -54.0(3)
C2 C3 C4 C18 72.0(3)
C2 C3 C4 C19 -171.8(2)
C3 C4 C5 C6 -178.11(19)
C3 C4 C5 C10 51.4(3)
C4 C5 C6 C7 -177.43(19)
C4 C5 C10 C1 -49.5(3)
C4 C5 C10 C9 -166.26(18)
C4 C5 C10 C20 73.8(2)
C5 C6 C7 O1 -160.2(2)
C5 C6 C7 C8 21.5(3)
C6 C5 C10 C1 179.29(19)
C6 C5 C10 C9 62.5(2)
C6 C5 C10 C20 -57.4(2)
C6 C7 C8 C9 -19.5(3)
C6 C7 C8 C14 161.0(2)
C7 C8 C9 C10 39.9(3)
C7 C8 C9 C11 169.68(19)
C7 C8 C14 C13 177.8(2)
C8 C9 C10 C1 -177.26(18)
C8 C9 C10 C5 -60.3(2)
C8 C9 C10 C20 62.2(2)
C8 C9 C11 C12 42.0(3)
C9 C8 C14 C13 -1.7(4)
C9 C11 C12 O2 168.3(2)
C9 C11 C12 C13 -63.9(3)
C10 C1 C2 C3 -55.5(3)
C10 C5 C6 C7 -44.2(3)
C10 C9 C11 C12 170.11(18)
C11 C9 C10 C1 55.1(2)
C11 C9 C10 C5 172.01(18)
C11 C9 C10 C20 -65.5(2)
C11 C12 C13 C14 48.4(3)
C11 C12 C13 C15 164.7(2)
C11 C12 C13 C17 -71.0(3)
C12 C13 C14 C8 -16.7(3)
C12 C13 C15 C16 135.2(5)
C14 C8 C9 C10 -140.6(2)
C14 C8 C9 C11 -10.9(3)
C14 C13 C15 C16 -108.7(6)
C15 C13 C14 C8 -134.1(3)
C17 C13 C14 C8 104.6(3)
C17 C13 C15 C16 10.9(6)
C18 C4 C5 C6 58.9(3)
C18 C4 C5 C10 -71.6(3)
C19 C4 C5 C6 -61.7(3)
C19 C4 C5 C10 167.8(2)
O1' C7' C8' C9' 163.91(19)
O1' C7' C8' C14' -17.1(3)
O2' C12' C13' C14' 169.0(2)
O2' C12' C13' C15' -68.0(3)
O2' C12' C13' C17' 50.7(3)
C1' C2' C3' C4' 58.5(3)
C2' C1' C10' C5' 52.6(3)
C2' C1' C10' C9' 167.7(2)
C2' C1' C10' C20' -72.5(3)
C2' C3' C4' C5' -51.9(3)
C2' C3' C4' C18' 75.0(3)
C2' C3' C4' C19' -168.7(2)
C3' C4' C5' C6' 178.1(2)
C3' C4' C5' C10' 48.1(3)
C4' C5' C6' C7' 179.72(19)
C4' C5' C10' C1' -48.5(3)
C4' C5' C10' C9' -164.81(18)
C4' C5' C10' C20' 74.7(3)
C5' C6' C7' O1' -159.67(19)
C5' C6' C7' C8' 23.7(3)
C6' C5' C10' C1' -179.68(18)
C6' C5' C10' C9' 64.0(2)
C6' C5' C10' C20' -56.5(2)
C6' C7' C8' C9' -19.5(3)
C6' C7' C8' C14' 159.5(2)
C7' C8' C9' C10' 38.6(2)
C7' C8' C9' C11' 166.97(18)
C7' C8' C14' C13' -175.8(2)
C8' C9' C10' C1' -176.73(18)
C8' C9' C10' C5' -59.9(2)
C8' C9' C10' C20' 63.1(2)
C8' C9' C11' C12' 39.9(3)
C9' C8' C14' C13' 3.1(3)
C9' C11' C12' O2' 178.43(19)
C9' C11' C12' C13' -59.6(3)
C10' C1' C2' C3' -58.6(3)
C10' C5' C6' C7' -47.0(3)
C10' C9' C11' C12' 167.24(19)
C11' C9' C10' C1' 56.6(2)
C11' C9' C10' C5' 173.46(17)
C11' C9' C10' C20' -63.6(2)
C11' C12' C13' C14' 46.7(3)
C11' C12' C13' C15' 169.6(2)
C11' C12' C13' C17' -71.7(3)
C12' C13' C14' C8' -20.1(3)
C12' C13' C15' C16' -110.1(5)
C14' C8' C9' C10' -140.3(2)
C14' C8' C9' C11' -11.9(3)
C14' C13' C15' C16' 10.6(5)
C15' C13' C14' C8' -140.5(2)
C17' C13' C14' C8' 100.4(3)
C17' C13' C15' C16' 129.4(4)
C18' C4' C5' C6' 54.1(3)
C18' C4' C5' C10' -75.9(3)
C19' C4' C5' C6' -65.7(3)
C19' C4' C5' C10' 164.4(2)
